data_4508221
loop_
_publ_author_name
'Bia\/lek, Micha\/l J.'
'Zar\;eba, Jan K.'
'Janczak, Jan'
'Zo\'n, Jerzy'

_publ_section_title
;
 Chains, Layers, Channels, and More: Supramolecular Chemistry of Potent
 Diphosphonic Tectons with Tuned Flexibility. The Generation of
 Pseudopolymorphs, Polymorphs, and Adducts
;
_journal_issue 9
_journal_name_full 'Crystal Growth &amp; Design'
_journal_page_first 4039
_journal_paper_doi 10.1021/cg400859e
_journal_volume 13
_journal_year 2013
_chemical_formula_moiety 'C20 H30 O6 P2'
_chemical_formula_sum 'C20 H30 O6 P2'
_chemical_formula_weight 428.38
_chemical_name_systematic
; 
 ? 
;
_space_group_IT_number 14
_symmetry_cell_setting monoclinic
_symmetry_space_group_name_Hall '-P 2ybc'
_symmetry_space_group_name_H-M 'P 1 21/c 1'
_atom_sites_solution_hydrogens geom
_atom_sites_solution_primary direct
_atom_sites_solution_secondary difmap
_audit_creation_method SHELXL-97
_cell_angle_alpha 90.00
_cell_angle_beta 102.68(1)
_cell_angle_gamma 90.00
_cell_formula_units_Z 2
_cell_length_a 9.273(2)
_cell_length_b 14.141(3)
_cell_length_c 8.801(2)
_cell_measurement_reflns_used 1265
_cell_measurement_temperature 295(2)
_cell_measurement_theta_max 29.27
_cell_measurement_theta_min 2.67
_cell_volume 1125.9(4)
_computing_cell_refinement
;
Oxford Diffraction Poland (2006). CrysAlis Red, Version 171.32.6
;
_computing_data_collection
;
Oxford Diffraction Poland (2006). CrysAlis CCD, Version 171.32.6
;
_computing_data_reduction
;
Oxford Diffraction Poland (2006). CrysAlis Red, Version 171.32.6
;
_computing_molecular_graphics
;
Brandenburg & Putz (2006). Diamond 3.0. Crystal and Molecular
Structure Visualisation, University of Bonn, Germany
;
_computing_publication_material 'SHELXL-97 (Sheldrick, 1997)'
_computing_structure_refinement 'SHELXL-97 (Sheldrick, 1997)'
_computing_structure_solution 'SHELXS-97 (Sheldrick, 1990)'
_diffrn_ambient_temperature 295(2)
_diffrn_detector_area_resol_mean '1024x1024 with blocks 2x2'
_diffrn_measured_fraction_theta_full 0.996
_diffrn_measured_fraction_theta_max 0.931
_diffrn_measurement_device_type 'KUMA KM-4 with CCD detector'
_diffrn_measurement_method \w-scn
_diffrn_radiation_monochromator graphite
_diffrn_radiation_source 'fine-focus sealed tube'
_diffrn_radiation_type MoK\a
_diffrn_radiation_wavelength 0.71073
_diffrn_reflns_av_R_equivalents 0.0739
_diffrn_reflns_av_sigmaI/netI 0.1112
_diffrn_reflns_limit_h_max 12
_diffrn_reflns_limit_h_min -12
_diffrn_reflns_limit_k_max 18
_diffrn_reflns_limit_k_min -16
_diffrn_reflns_limit_l_max 11
_diffrn_reflns_limit_l_min -12
_diffrn_reflns_number 14150
_diffrn_reflns_theta_full 28.00
_diffrn_reflns_theta_max 29.27
_diffrn_reflns_theta_min 2.67
_exptl_absorpt_coefficient_mu 0.224
_exptl_absorpt_correction_T_max 0.9607
_exptl_absorpt_correction_T_min 0.9398
_exptl_absorpt_correction_type numerical
_exptl_absorpt_process_details
;
Oxford Diffraction Poland (2006). CrysAlis Red, Version 171.32.6
;
_exptl_crystal_colour colourless
_exptl_crystal_density_diffrn 1.264
_exptl_crystal_density_meas 1.26
_exptl_crystal_density_method floatation
_exptl_crystal_description parallelepiped
_exptl_crystal_F_000 456
_exptl_crystal_size_max 0.28
_exptl_crystal_size_mid 0.22
_exptl_crystal_size_min 0.18
_refine_diff_density_max 0.238
_refine_diff_density_min -0.177
_refine_diff_density_rms 0.046
_refine_ls_extinction_method none
_refine_ls_goodness_of_fit_ref 1.016
_refine_ls_hydrogen_treatment constr
_refine_ls_matrix_type full
_refine_ls_number_parameters 129
_refine_ls_number_reflns 2860
_refine_ls_number_restraints 0
_refine_ls_restrained_S_all 1.016
_refine_ls_R_factor_all 0.3023
_refine_ls_R_factor_gt 0.0755
_refine_ls_shift/su_max 0.000
_refine_ls_shift/su_mean 0.000
_refine_ls_structure_factor_coef Fsqd
_refine_ls_weighting_details 'calc w=1/[\s^2^(Fo^2^)+(0.0600P)^2^] where P=(Fo^2^+2Fc^2^)/3'
_refine_ls_weighting_scheme calc
_refine_ls_wR_factor_gt 0.1116
_refine_ls_wR_factor_ref 0.1681
_reflns_number_gt 1521
_reflns_number_total 2860
_reflns_threshold_expression I>2\s(I)
_cod_data_source_file cg400859e_si_002.cif
_cod_data_source_block 6B
_cod_original_sg_symbol_H-M 'P 21/c'
_cod_database_code 4508221

loop_
_symmetry_equiv_pos_as_xyz
'x, y, z'
'-x, y+1/2, -z+1/2'
'-x, -y, -z'
'x, -y-1/2, z-1/2'

loop_
_atom_site_label
_atom_site_type_symbol
_atom_site_fract_x
_atom_site_fract_y
_atom_site_fract_z
_atom_site_U_iso_or_equiv
_atom_site_adp_type
_atom_site_occupancy
_atom_site_symmetry_multiplicity
_atom_site_calc_flag
_atom_site_refinement_flags
P1 P 0.29433(12) 0.59164(7) 0.92477(12) 0.0642(4) Uani 1 1 d .
O1 O 0.3842(3) 0.57558(19) 1.0805(3) 0.0739(8) Uani 1 1 d .
O2 O 0.3628(3) 0.6611(2) 0.8235(3) 0.0883(9) Uani 1 1 d .
C7 C 0.5208(7) 0.6708(6) 0.8392(8) 0.127(2) Uani 1 1 d D
H71 H 0.5730 0.6345 0.9279 0.191 Uiso 1 1 calc R
H72 H 0.5491 0.6470 0.7465 0.191 Uiso 1 1 calc R
C8 C 0.5585(9) 0.7685(7) 0.8604(11) 0.152(5) Uani 1 1 d D
H81 H 0.5782 0.7937 0.7658 0.228 Uiso 1 1 calc R
H82 H 0.6449 0.7751 0.9429 0.228 Uiso 1 1 calc R
H83 H 0.4777 0.8024 0.8870 0.228 Uiso 1 1 calc R
O3 O 0.1393(3) 0.6352(2) 0.9193(3) 0.0864(9) Uani 1 1 d .
C9 C 0.1265(6) 0.7240(4) 1.0072(6) 0.1105(17) Uani 1 1 d .
H91 H 0.1866 0.7184 1.1119 0.166 Uiso 1 1 calc R
H92 H 0.1645 0.7765 0.9568 0.166 Uiso 1 1 calc R
C10 C -0.0228(5) 0.7436(4) 1.0156(7) 0.1291(19) Uani 1 1 d .
H101 H -0.0782 0.7623 0.9147 0.194 Uiso 1 1 calc R
H102 H -0.0242 0.7938 1.0887 0.194 Uiso 1 1 calc R
H103 H -0.0663 0.6879 1.0490 0.194 Uiso 1 1 calc R
C1 C 0.0297(4) 0.4973(2) 0.5800(4) 0.0470(9) Uani 1 1 d .
C2 C 0.1842(4) 0.4951(2) 0.6398(4) 0.0620(10) Uani 1 1 d .
C3 C 0.2737(4) 0.5029(2) 0.5374(5) 0.0679(11) Uani 1 1 d .
H3 H 0.3755 0.5021 0.5756 0.082 Uiso 1 1 calc R
C4 C 0.2190(4) 0.5119(3) 0.3767(5) 0.0671(11) Uani 1 1 d .
H4 H 0.2837 0.5178 0.3101 0.081 Uiso 1 1 calc R
C5 C 0.0724(4) 0.5121(2) 0.3194(4) 0.0609(11) Uani 1 1 d .
H5 H 0.0363 0.5183 0.2126 0.073 Uiso 1 1 calc R
C6 C 0.2545(4) 0.4856(2) 0.8130(4) 0.0650(11) Uani 1 1 d .
H6A H 0.3462 0.4507 0.8227 0.097 Uiso 1 1 calc R
H6B H 0.1893 0.4473 0.8601 0.097 Uiso 1 1 calc R

loop_
_atom_site_aniso_label
_atom_site_aniso_U_11
_atom_site_aniso_U_22
_atom_site_aniso_U_33
_atom_site_aniso_U_23
_atom_site_aniso_U_13
_atom_site_aniso_U_12
P1 0.0694(8) 0.0646(7) 0.0516(7) 0.0004(7) -0.0017(5) -0.0060(7)
O1 0.0807(18) 0.093(2) 0.0428(16) -0.0011(14) 0.0021(13) -0.0079(15)
O2 0.098(2) 0.094(2) 0.0664(19) 0.0128(16) 0.0036(17) -0.0254(19)
C7 0.118(6) 0.151(7) 0.115(6) 0.044(5) 0.041(5) 0.002(6)
C8 0.120(9) 0.109(10) 0.201(12) 0.070(9) 0.001(8) -0.035(7)
O3 0.077(2) 0.071(2) 0.101(2) -0.0217(18) -0.0021(16) 0.0070(15)
C9 0.108(4) 0.103(4) 0.121(4) -0.023(3) 0.028(3) -0.003(3)
C10 0.136(5) 0.093(4) 0.164(6) -0.009(4) 0.046(4) 0.008(3)
C1 0.052(2) 0.0333(17) 0.053(2) -0.002(2) 0.006(2) -0.0027(17)
C2 0.074(3) 0.053(2) 0.056(3) -0.006(2) 0.010(2) 0.001(2)
C3 0.067(3) 0.073(3) 0.065(3) -0.012(3) 0.018(2) -0.002(2)
C4 0.058(3) 0.088(3) 0.059(3) -0.009(2) 0.020(2) -0.004(2)
C5 0.073(3) 0.049(2) 0.056(3) -0.0027(19) 0.004(2) -0.007(2)
C6 0.065(2) 0.058(3) 0.061(3) -0.002(2) -0.011(2) 0.0052(19)

loop_
_atom_type_symbol
_atom_type_description
_atom_type_scat_dispersion_real
_atom_type_scat_dispersion_imag
_atom_type_scat_source
C C 0.0033 0.0016 'International Tables Vol C Tables 4.2.6.8 and 6.1.1.4'
H H 0.0000 0.0000 'International Tables Vol C Tables 4.2.6.8 and 6.1.1.4'
O O 0.0106 0.0060 'International Tables Vol C Tables 4.2.6.8 and 6.1.1.4'
P P 0.1023 0.0942 'International Tables Vol C Tables 4.2.6.8 and 6.1.1.4'

loop_
_geom_angle_atom_site_label_1
_geom_angle_atom_site_label_2
_geom_angle_atom_site_label_3
_geom_angle
_geom_angle_site_symmetry_1
_geom_angle_site_symmetry_3
O1 P1 O2 114.63(16) . .
O1 P1 O3 115.16(16) . .
O2 P1 O3 102.90(18) . .
O1 P1 C6 113.16(16) . .
O2 P1 C6 106.04(17) . .
O3 P1 C6 103.74(16) . .
C7 O2 P1 122.5(3) . .
C8 C7 O2 108.5(6) . .
C8 C7 H71 110.0 . .
O2 C7 H71 110.0 . .
C8 C7 H72 110.0 . .
O2 C7 H72 110.0 . .
H71 C7 H72 108.4 . .
C7 C8 H81 109.5 . .
C7 C8 H82 109.5 . .
H81 C8 H82 109.5 . .
C7 C8 H83 109.5 . .
H81 C8 H83 109.5 . .
H82 C8 H83 109.5 . .
C9 O3 P1 119.7(3) . .
C10 C9 O3 112.2(4) . .
C10 C9 H91 109.2 . .
O3 C9 H91 109.2 . .
C10 C9 H92 109.2 . .
O3 C9 H92 109.2 . .
H91 C9 H92 107.9 . .
C9 C10 H101 109.5 . .
C9 C10 H102 109.5 . .
H101 C10 H102 109.5 . .
C9 C10 H103 109.5 . .
H101 C10 H103 109.5 . .
H102 C10 H103 109.5 . .
C1 C1 C2 121.4(4) 3_566 .
C1 C1 C5 117.3(4) 3_566 3_566
C2 C1 C5 121.3(3) . 3_566
C3 C2 C1 117.9(4) . .
C3 C2 C6 118.7(4) . .
C1 C2 C6 123.3(3) . .
C2 C3 C4 122.6(4) . .
C2 C3 H3 118.7 . .
C4 C3 H3 118.7 . .
C5 C4 C3 119.5(3) . .
C5 C4 H4 120.2 . .
C3 C4 H4 120.2 . .
C4 C5 C1 121.2(4) . 3_566
C4 C5 H5 119.4 . .
C1 C5 H5 119.4 3_566 .
C2 C6 P1 117.8(2) . .
C2 C6 H6A 107.9 . .
P1 C6 H6A 107.9 . .
C2 C6 H6B 107.9 . .
P1 C6 H6B 107.9 . .
H6A C6 H6B 107.2 . .

loop_
_geom_bond_atom_site_label_1
_geom_bond_atom_site_label_2
_geom_bond_distance
_geom_bond_site_symmetry_2
P1 O1 1.457(2) .
P1 O2 1.553(3) .
P1 O3 1.555(3) .
P1 C6 1.787(4) .
O2 C7 1.448(6) .
C7 C8 1.427(13) .
C7 H71 0.9700 .
C7 H72 0.9700 .
C8 H81 0.9600 .
C8 H82 0.9600 .
C8 H83 0.9600 .
O3 C9 1.493(5) .
C9 C10 1.429(5) .
C9 H91 0.9700 .
C9 H92 0.9700 .
C10 H101 0.9600 .
C10 H102 0.9600 .
C10 H103 0.9600 .
C1 C1 1.397(6) 3_566
C1 C2 1.414(4) .
C1 C5 1.438(5) 3_566
C2 C3 1.357(5) .
C2 C6 1.527(5) .
C3 C4 1.400(5) .
C3 H3 0.9300 .
C4 C5 1.341(5) .
C4 H4 0.9300 .
C5 C1 1.438(5) 3_566
C5 H5 0.9300 .
C6 H6A 0.9700 .
C6 H6B 0.9700 .
